data_1519029
loop_
_publ_author_name
'Kamiguchi, S.'
'Imoto, H.'
'Saito, T.'
'Chihara, T.'

_publ_section_title
;
 Synthesis, structure, FAB mass spectrum, and magnetic property of a
 dodecanuclear cluster complex of chromium with hybrido ligands
 [Cr12S16(H)2(PEt3)10]
;
_journal_name_full 'Solid State Sciences'
_journal_page_first 497
_journal_page_last 508
_journal_volume 1
_journal_year 1999
_chemical_formula_sum 'C62 H156 Cl4 Cr12 P10 S16'
_chemical_formula_weight 2490.4
_space_group_IT_number 2
_symmetry_cell_setting triclinic
_symmetry_Int_Tables_number 2
_symmetry_space_group_name_Hall '-P 1'
_symmetry_space_group_name_H-M 'P -1'
_cell_angle_alpha 96.60(3)
_cell_angle_beta 109.77(3)
_cell_angle_gamma 65.69(3)
_cell_formula_units_Z 1
_cell_length_a 14.697(6)
_cell_length_b 14.733(5)
_cell_length_c 14.238(5)
_cell_volume 2642.9(19)
_diffrn_ambient_temperature 207
_diffrn_radiation_probe x-ray
_diffrn_radiation_type MoK\a
_diffrn_radiation_wavelength 0.71073
_exptl_absorpt_coefficient_mu 1.782
_exptl_crystal_density_diffrn 1.565
_refine_ls_number_parameters 314
_refine_ls_number_reflns 7833
_refine_ls_R_factor_gt 0.064
_refine_ls_wR_factor_gt 0.042
_cod_data_source_file SSS-1999-1-497-508.cif
_cod_data_source_block Cr12S16
_cod_depositor_comments
;
Obviously one atom is lacking in the table of atomic
coordinates. It would be labelled C21 and connected
to C22 and P4.
;
_cod_original_cell_volume 2643(2)
_cod_database_code 1519029

loop_
_symmetry_equiv_pos_site_id
_symmetry_equiv_pos_as_xyz
1 x,y,z
2 -x,-y,-z

loop_
_atom_site_label
_atom_site_type_symbol
_atom_site_thermal_displace_type
_atom_site_fract_x
_atom_site_fract_y
_atom_site_fract_z
_atom_site_occupancy
_atom_site_U_iso_or_equiv
_atom_site_calc_flag
_atom_site_refinement_flags
_atom_site_disorder_assembly
_atom_site_disorder_group
Cr1 Cr Uiso 0.27450(6) 0.18229(5) 0.18779(5) 1.000 0.0170(2) . . . .
Cr2 Cr Uiso 0.10230(6) 0.25460(5) 0.03261(5) 1.000 0.0165(2) . . . .
Cr3 Cr Uiso 0.08825(6) 0.28767(5) 0.21194(5) 1.000 0.0176(2) . . . .
Cr4 Cr Uiso 0.22667(6) 0.36448(5) 0.26001(5) 1.000 0.0169(2) . . . .
Cr5 Cr Uiso 0.24326(6) 0.33643(5) 0.08213(5) 1.000 0.0155(2) . . . .
Cr6 Cr Uiso 0.04550(6) 0.45215(5) 0.10022(5) 1.000 0.0166(2) . . . .
S1 S Uiso 0.13515(9) 0.13011(7) 0.14115(8) 1.000 0.0216(3) . . . .
S2 S Uiso 0.27450(9) 0.17496(7) 0.02271(8) 1.000 0.0198(3) . . . .
S3 S Uiso 0.24909(9) 0.22407(8) 0.34283(8) 1.000 0.0209(3) . . . .
S4 S Uiso 0.38524(9) 0.26782(8) 0.22620(8) 1.000 0.0197(3) . . . .
S5 S Uiso -0.05266(9) 0.35348(8) 0.06674(8) 1.000 0.0198(3) . . . .
S6 S Uiso -0.08514(9) 0.60851(7) 0.04947(8) 1.000 0.0183(3) . . . .
S7 S Uiso 0.05595(9) 0.44885(8) 0.26889(8) 1.000 0.0209(3) . . . .
S8 S Uiso 0.19420(9) 0.49112(7) 0.15432(8) 1.000 0.0191(3) . . . .
P1 P Uiso 0.41250(10) 0.01893(8) 0.23911(9) 1.000 0.0222(3) . . . .
P2 P Uiso 0.03690(10) 0.16918(8) -0.10946(9) 1.000 0.0277(4) . . . .
P3 P Uiso -0.00560(10) 0.24697(9) 0.29610(10) 1.000 0.0281(4) . . . .
P4 P Uiso 0.30670(10) 0.43084(8) 0.41110(9) 1.000 0.0269(4) . . . .
P5 P Uiso 0.34330(10) 0.37178(8) 0.00118(9) 1.000 0.0219(3) . . . .
C1 C Uiso 0.5123(3) 0.0121(3) 0.3605(3) 1.000 0.0300(10) . . . .
C2 C Uiso 0.6034(4) -0.0893(3) 0.3956(4) 1.000 0.0440(10) . . . .
C3 C Uiso 0.4882(3) -0.0387(3) 0.1545(3) 1.000 0.0290(10) . . . .
C4 C Uiso 0.5586(4) 0.0109(3) 0.1453(3) 1.000 0.0370(10) . . . .
C5 C Uiso 0.3699(4) -0.0780(3) 0.2515(3) 1.000 0.0310(10) . . . .
C6 C Uiso 0.3204(4) -0.0610(3) 0.3328(4) 1.000 0.0450(10) . . . .
C7 C Uiso 0.0689(5) 0.1909(4) -0.2156(5) 1.000 0.072(2) . . . .
C8 C Uiso 0.0455(6) 0.1304(5) -0.3100(6) 1.000 0.122(3) . . . .
C9 C Uiso 0.0802(4) 0.0359(4) -0.0997(4) 1.000 0.055(2) . . . .
C10 C Uiso 0.1997(4) -0.0259(3) -0.0728(4) 1.000 0.051(2) . . . .
C11 C Uiso -0.1072(5) 0.2154(4) -0.1597(4) 1.000 0.063(2) . . . .
C12 C Uiso -0.1563(5) 0.1858(4) -0.0961(4) 1.000 0.063(2) . . . .
C13 C Uiso -0.1240(4) 0.2291(3) 0.2135(4) 1.000 0.0480(10) . . . .
C14 C Uiso -0.2213(4) 0.3211(3) 0.1723(4) 1.000 0.0500(10) . . . .
C15 C Uiso 0.0648(4) 0.1272(3) 0.3623(4) 1.000 0.0440(10) . . . .
C16 C Uiso 0.0092(4) 0.0987(4) 0.4212(4) 1.000 0.060(2) . . . .
C17 C Uiso -0.0536(4) 0.3358(3) 0.3861(4) 1.000 0.051(2) . . . .
C18 C Uiso 0.0351(5) 0.3399(4) 0.4779(4) 1.000 0.062(2) . . . .
C19 C Uiso 0.4502(4) 0.3783(3) 0.4588(4) 1.000 0.0430(10) . . . .
C20 C Uiso 0.5018(4) 0.2713(3) 0.4978(4) 1.000 0.0490(10) . . . .
C23 C Uiso 0.2865(5) 0.5647(4) 0.4021(4) 1.000 0.055(2) . . . .
C24 C Uiso 0.1794(6) 0.6246(5) 0.3889(6) 1.000 0.121(3) . . . .
C25 C Uiso 0.3767(4) 0.4791(3) 0.0467(3) 1.000 0.0330(10) . . . .
C26 C Uiso 0.4538(4) 0.4659(3) 0.1547(4) 1.000 0.0470(10) . . . .
C27 C Uiso 0.4687(4) 0.2702(3) 0.0054(3) 1.000 0.0330(10) . . . .
C28 C Uiso 0.5318(4) 0.2869(3) -0.0513(3) 1.000 0.0380(10) . . . .
C29 C Uiso 0.2744(3) 0.4073(3) -0.1319(3) 1.000 0.0290(10) . . . .
C30 C Uiso 0.2547(4) 0.3240(3) -0.1999(4) 1.000 0.0400(10) . . . .
Cl1 Cl Uiso 0.69120(10) 0.28080(10) 0.37100(10) 1.000 0.0867(7) . . . .
Cl2 Cl Uiso 0.74500(10) 0.07500(10) 0.4028(2) 1.000 0.1357(9) . . . .
C31 C Uiso 0.6759(5) 0.1742(4) 0.3198(5) 1.000 0.077(2) . . . .
C22 C Uiso 0.3238(4) 0.4511(4) 0.6191(4) 1.000 0.057(2) . . . .

loop_
_atom_type_symbol
_atom_type_description
_atom_type_scat_dispersion_real
_atom_type_scat_dispersion_imag
_atom_type_scat_source
C C 0.0033 0.0016 ' International Tables Vol C Tables 4.2.6.8 and 6.1.1.4'
Cl Cl 0.1484 0.1585 ' International Tables Vol C Tables 4.2.6.8 and 6.1.1.4'
Cr Cr 0.3209 0.6236 ' International Tables Vol C Tables 4.2.6.8 and 6.1.1.4'
P P 0.1023 0.0942 ' International Tables Vol C Tables 4.2.6.8 and 6.1.1.4'
S S 0.1246 0.1234 ' International Tables Vol C Tables 4.2.6.8 and 6.1.1.4'

loop_
_geom_angle_atom_site_label_1
_geom_angle_atom_site_label_2
_geom_angle_atom_site_label_3
_geom_angle
_geom_angle_site_symmetry_1
_geom_angle_site_symmetry_2
_geom_angle_site_symmetry_3
_geom_angle_publ_flag
Cr2 Cr1 Cr3 59.00(4) . . . yes
Cr2 Cr1 Cr4 88.59(4) . . . yes
Cr2 Cr1 Cr5 60.42(4) . . . yes
Cr2 Cr1 S1 55.26(5) . . . yes
Cr2 Cr1 S2 56.16(5) . . . yes
Cr2 Cr1 S3 114.82(6) . . . yes
Cr2 Cr1 S4 115.41(5) . . . yes
Cr2 Cr1 P1 134.65(5) . . . yes
Cr3 Cr1 Cr4 58.18(4) . . . yes
Cr3 Cr1 Cr5 87.96(4) . . . yes
Cr3 Cr1 S1 55.56(5) . . . yes
Cr3 Cr1 S2 114.83(5) . . . yes
Cr3 Cr1 S3 55.87(5) . . . yes
Cr3 Cr1 S4 113.99(5) . . . yes
Cr3 Cr1 P1 136.25(6) . . . yes
Cr4 Cr1 Cr5 58.42(4) . . . yes
Cr4 Cr1 S1 113.66(6) . . . yes
Cr4 Cr1 S2 113.67(5) . . . yes
Cr4 Cr1 S3 55.69(5) . . . yes
Cr4 Cr1 S4 55.91(5) . . . yes
Cr4 Cr1 P1 136.76(6) . . . yes
Cr5 Cr1 S1 115.46(5) . . . yes
Cr5 Cr1 S2 55.38(4) . . . yes
Cr5 Cr1 S3 114.06(5) . . . yes
Cr5 Cr1 S4 55.08(5) . . . yes
Cr5 Cr1 P1 135.80(6) . . . yes
S1 Cr1 S2 91.14(6) . . . yes
S1 Cr1 S3 88.82(6) . . . yes
S1 Cr1 S4 167.94(6) . . . yes
S1 Cr1 P1 95.68(6) . . . yes
S2 Cr1 S3 167.92(6) . . . yes
S2 Cr1 S4 88.46(6) . . . yes
S2 Cr1 P1 95.86(6) . . . yes
S3 Cr1 S4 89.06(6) . . . yes
S3 Cr1 P1 96.17(6) . . . yes
S4 Cr1 P1 96.36(6) . . . yes
Cr1 Cr2 Cr3 60.78(4) . . . yes
Cr1 Cr2 Cr5 60.25(4) . . . yes
Cr1 Cr2 S1 55.89(5) . . . yes
Cr1 Cr2 S2 55.53(5) . . . yes
Cr1 Cr2 S5 116.65(5) . . . yes
Cr1 Cr2 P2 128.61(5) . . . yes
Cr1 Cr2 S6 115.29(6) . . 2_565 yes
Cr3 Cr2 Cr5 88.85(4) . . . yes
Cr3 Cr2 S1 56.44(4) . . . yes
Cr3 Cr2 S2 115.97(5) . . . yes
Cr3 Cr2 S5 55.99(5) . . . yes
Cr3 Cr2 P2 136.29(6) . . . yes
Cr3 Cr2 S6 114.98(5) . . 2_565 yes
Cr5 Cr2 S1 115.91(6) . . . yes
Cr5 Cr2 S2 55.15(5) . . . yes
Cr5 Cr2 S5 113.69(5) . . . yes
Cr5 Cr2 P2 134.43(6) . . . yes
Cr5 Cr2 S6 55.05(5) . . 2_565 yes
S1 Cr2 S2 91.14(6) . . . yes
S1 Cr2 S5 90.60(6) . . . yes
S1 Cr2 P2 91.82(6) . . . yes
S1 Cr2 S6 169.29(6) . . 2_565 yes
S2 Cr2 S5 167.99(6) . . . yes
S2 Cr2 P2 91.27(6) . . . yes
S2 Cr2 S6 87.43(6) . . 2_565 yes
S5 Cr2 P2 100.55(6) . . . yes
S5 Cr2 S6 88.66(6) . . 2_565 yes
S6 Cr2 P2 98.82(6) 2_565 . . yes
Cr1 Cr3 Cr2 60.23(4) . . . yes
Cr1 Cr3 Cr4 60.99(4) . . . yes
Cr1 Cr3 S1 55.49(5) . . . yes
Cr1 Cr3 S3 55.19(5) . . . yes
Cr1 Cr3 S5 115.99(5) . . . yes
Cr1 Cr3 S7 117.54(6) . . . yes
Cr1 Cr3 P3 130.87(5) . . . yes
Cr2 Cr3 Cr4 90.95(5) . . . yes
Cr2 Cr3 S1 55.72(5) . . . yes
Cr2 Cr3 S3 115.37(6) . . . yes
Cr2 Cr3 S5 55.87(5) . . . yes
Cr2 Cr3 S7 117.01(5) . . . yes
Cr2 Cr3 P3 132.78(6) . . . yes
Cr4 Cr3 S1 116.39(6) . . . yes
Cr4 Cr3 S3 56.61(5) . . . yes
Cr4 Cr3 S5 115.53(6) . . . yes
Cr4 Cr3 S7 56.62(5) . . . yes
Cr4 Cr3 P3 136.06(6) . . . yes
S1 Cr3 S3 88.32(6) . . . yes
S1 Cr3 S5 90.04(5) . . . yes
S1 Cr3 S7 171.22(7) . . . yes
S1 Cr3 P3 91.21(6) . . . yes
S3 Cr3 S5 169.67(7) . . . yes
S3 Cr3 S7 91.18(6) . . . yes
S3 Cr3 P3 93.57(6) . . . yes
S5 Cr3 S7 88.89(5) . . . yes
S5 Cr3 P3 96.67(7) . . . yes
S7 Cr3 P3 97.57(6) . . . yes
Cr1 Cr4 Cr3 60.83(4) . . . yes
Cr1 Cr4 Cr5 60.91(4) . . . yes
Cr1 Cr4 S3 55.18(5) . . . yes
Cr1 Cr4 S4 55.18(5) . . . yes
Cr1 Cr4 S7 116.95(6) . . . yes
Cr1 Cr4 S8 116.77(5) . . . yes
Cr1 Cr4 P4 133.21(5) . . . yes
Cr3 Cr4 Cr5 90.95(5) . . . yes
Cr3 Cr4 S3 56.78(5) . . . yes
Cr3 Cr4 S4 115.91(5) . . . yes
Cr3 Cr4 S7 56.18(5) . . . yes
Cr3 Cr4 S8 116.17(6) . . . yes
Cr3 Cr4 P4 133.24(6) . . . yes
Cr5 Cr4 S3 116.04(5) . . . yes
Cr5 Cr4 S4 55.86(5) . . . yes
Cr5 Cr4 S7 116.27(5) . . . yes
Cr5 Cr4 S8 55.93(5) . . . yes
Cr5 Cr4 P4 135.80(7) . . . yes
S3 Cr4 S4 88.23(6) . . . yes
S3 Cr4 S7 91.00(6) . . . yes
S3 Cr4 S8 170.64(6) . . . yes
S3 Cr4 P4 93.03(6) . . . yes
S4 Cr4 S7 170.25(6) . . . yes
S4 Cr4 S8 90.10(6) . . . yes
S4 Cr4 P4 95.46(6) . . . yes
S7 Cr4 S8 89.09(6) . . . yes
S7 Cr4 P4 94.29(6) . . . yes
S8 Cr4 P4 96.30(6) . . . yes
Cr1 Cr5 Cr2 59.33(4) . . . yes
Cr1 Cr5 Cr4 60.67(4) . . . yes
Cr1 Cr5 S2 55.31(5) . . . yes
Cr1 Cr5 S4 55.35(5) . . . yes
Cr1 Cr5 S8 116.69(5) . . . yes
Cr1 Cr5 P5 134.89(6) . . . yes
Cr1 Cr5 S6 114.37(6) . . 2_565 yes
Cr2 Cr5 Cr4 89.25(5) . . . yes
Cr2 Cr5 S2 55.70(5) . . . yes
Cr2 Cr5 S4 114.60(5) . . . yes
Cr2 Cr5 S8 115.76(6) . . . yes
Cr2 Cr5 P5 136.50(5) . . . yes
Cr2 Cr5 S6 55.05(5) . . 2_565 yes
Cr4 Cr5 S2 115.85(5) . . . yes
Cr4 Cr5 S4 56.89(5) . . . yes
Cr4 Cr5 S8 56.09(5) . . . yes
Cr4 Cr5 P5 134.25(6) . . . yes
Cr4 Cr5 S6 115.81(6) . . 2_565 yes
S2 Cr5 S4 88.59(5) . . . yes
S2 Cr5 S8 169.88(7) . . . yes
S2 Cr5 P5 96.12(6) . . . yes
S2 Cr5 S6 87.79(5) . . 2_565 yes
S4 Cr5 S8 90.90(5) . . . yes
S4 Cr5 P5 94.66(6) . . . yes
S4 Cr5 S6 168.89(7) . . 2_565 yes
S8 Cr5 P5 93.99(6) . . . yes
S6 Cr5 S8 90.81(5) 2_565 . . yes
S6 Cr5 P5 96.17(6) 2_565 . . yes
S5 Cr6 S6 101.82(6) . . . yes
S5 Cr6 S7 87.56(6) . . . yes
S5 Cr6 S8 158.23(6) . . . yes
S5 Cr6 S6 86.87(6) . . 2_565 yes
S6 Cr6 S7 100.60(6) . . . yes
S6 Cr6 S8 99.94(6) . . . yes
S6 Cr6 S6 101.89(5) . . 2_565 yes
S7 Cr6 S8 88.13(6) . . . yes
S6 Cr6 S7 157.48(6) 2_565 . . yes
S6 Cr6 S8 89.02(6) 2_565 . . yes
Cr1 S1 Cr2 68.85(5) . . . yes
Cr1 S1 Cr3 68.95(5) . . . yes
Cr2 S1 Cr3 67.84(5) . . . yes
Cr1 S2 Cr2 68.32(5) . . . yes
Cr1 S2 Cr5 69.31(5) . . . yes
Cr2 S2 Cr5 69.15(5) . . . yes
Cr1 S3 Cr3 68.94(5) . . . yes
Cr1 S3 Cr4 69.13(5) . . . yes
Cr3 S3 Cr4 66.60(5) . . . yes
Cr1 S4 Cr4 68.91(6) . . . yes
Cr1 S4 Cr5 69.57(5) . . . yes
Cr4 S4 Cr5 67.25(5) . . . yes
Cr2 S5 Cr3 68.14(5) . . . yes
Cr2 S5 Cr6 74.44(6) . . . yes
Cr3 S5 Cr6 73.07(6) . . . yes
Cr2 S6 Cr6 135.02(8) 2_565 . . yes
Cr5 S6 Cr6 132.37(6) 2_565 . . yes
Cr6 S6 Cr6 78.11(5) . . 2_565 yes
Cr2 S6 Cr5 69.90(5) 2_565 . 2_565 yes
Cr2 S6 Cr6 73.85(5) 2_565 . 2_565 yes
Cr5 S6 Cr6 72.51(5) 2_565 . 2_565 yes
Cr3 S7 Cr4 67.20(5) . . . yes
Cr3 S7 Cr6 72.93(5) . . . yes
Cr4 S7 Cr6 72.31(5) . . . yes
Cr4 S8 Cr5 67.98(5) . . . yes
Cr4 S8 Cr6 72.85(6) . . . yes
Cr5 S8 Cr6 73.29(5) . . . yes
Cr1 P1 C1 115.20(14) . . . yes
Cr1 P1 C3 115.64(14) . . . yes
Cr1 P1 C5 115.94(19) . . . yes
C1 P1 C3 104.3(2) . . . yes
C1 P1 C5 102.8(2) . . . yes
C3 P1 C5 101.0(2) . . . yes
Cr2 P2 C7 110.4(2) . . . yes
Cr2 P2 C9 118.74(19) . . . yes
Cr2 P2 C11 114.68(18) . . . yes
C7 P2 C9 105.5(3) . . . yes
C7 P2 C11 101.5(3) . . . yes
C9 P2 C11 104.2(3) . . . yes
Cr3 P3 C13 114.78(19) . . . yes
Cr3 P3 C15 115.2(2) . . . yes
Cr3 P3 C17 116.69(19) . . . yes
C13 P3 C15 99.2(2) . . . yes
C13 P3 C17 103.7(3) . . . yes
C15 P3 C17 105.2(2) . . . yes
Cr4 P4 C19 116.88(17) . . . yes
Cr4 P4 C23 115.42(18) . . . yes
C19 P4 C23 97.4(3) . . . yes
Cr5 P5 C25 115.84(18) . . . yes
Cr5 P5 C27 115.06(17) . . . yes
Cr5 P5 C29 114.22(17) . . . yes
C25 P5 C27 104.6(3) . . . yes
C25 P5 C29 100.43(19) . . . yes
C27 P5 C29 105.1(2) . . . yes
P1 C1 C2 117.4(3) . . . yes
P1 C3 C4 115.9(3) . . . yes
P1 C5 C6 114.4(3) . . . yes
P2 C7 C8 117.5(5) . . . yes
P2 C9 C10 116.5(4) . . . yes
P2 C11 C12 113.8(4) . . . yes
P3 C13 C14 117.1(3) . . . yes
P3 C15 C16 117.3(4) . . . yes
P3 C17 C18 112.5(4) . . . yes
P4 C19 C20 115.5(4) . . . yes
P4 C23 C24 107.9(5) . . . yes
P5 C25 C26 114.5(3) . . . yes
P5 C27 C28 116.9(3) . . . yes
P5 C29 C30 115.3(3) . . . yes
Cl1 C31 Cl2 112.3(4) . . . yes

loop_
_geom_bond_atom_site_label_1
_geom_bond_atom_site_label_2
_geom_bond_distance
_geom_bond_site_symmetry_1
_geom_bond_site_symmetry_2
_geom_bond_publ_flag
Cr1 Cr2 2.6382(15) . . yes
Cr1 Cr3 2.6526(17) . . yes
Cr1 Cr4 2.6566(14) . . yes
Cr1 Cr5 2.6629(15) . . yes
Cr1 S1 2.3421(19) . . yes
Cr1 S2 2.3405(16) . . yes
Cr1 S3 2.3340(16) . . yes
Cr1 S4 2.3375(19) . . yes
Cr1 P1 2.4130(17) . . yes
Cr2 Cr3 2.6052(15) . . yes
Cr2 Cr5 2.6675(17) . . yes
Cr2 S1 2.3244(16) . . yes
Cr2 S2 2.3580(19) . . yes
Cr2 S5 2.3237(18) . . yes
Cr2 P2 2.3864(17) . . yes
Cr2 S6 2.3282(16) . 2_565 yes
Cr3 Cr4 2.5813(17) . . yes
Cr3 S1 2.3440(15) . . yes
Cr3 S3 2.3530(17) . . yes
Cr3 S5 2.3268(17) . . yes
Cr3 S7 2.3263(16) . . yes
Cr3 P3 2.380(2) . . yes
Cr4 Cr5 2.5959(15) . . yes
Cr4 S3 2.3484(17) . . yes
Cr4 S4 2.3579(19) . . yes
Cr4 S7 2.3382(19) . . yes
Cr4 S8 2.3238(16) . . yes
Cr4 P4 2.3914(17) . . yes
Cr5 S2 2.3424(15) . . yes
Cr5 S4 2.3298(17) . . yes
Cr5 S8 2.3196(15) . . yes
Cr5 P5 2.383(2) . . yes
Cr5 S6 2.3283(17) . 2_565 yes
Cr6 S5 2.3503(19) . . yes
Cr6 S6 2.3060(16) . . yes
Cr6 S7 2.3589(16) . . yes
Cr6 S8 2.3435(19) . . yes
Cr6 S6 2.3778(16) . 2_565 yes
Cl1 C31 1.722(6) . . yes
Cl2 C31 1.711(6) . . yes
P1 C3 1.818(5) . . yes
P1 C5 1.825(5) . . yes
P1 C1 1.831(5) . . yes
P2 C11 1.833(8) . . yes
P2 C7 1.823(7) . . yes
P2 C9 1.804(6) . . yes
P3 C17 1.822(5) . . yes
P3 C13 1.845(6) . . yes
P3 C15 1.814(5) . . yes
P4 C19 1.821(6) . . yes
P4 C23 1.883(6) . . yes
P5 C27 1.821(5) . . yes
P5 C25 1.830(5) . . yes
P5 C29 1.839(4) . . yes
C1 C2 1.532(6) . . no
C3 C4 1.536(8) . . no
C5 C6 1.512(8) . . no
C7 C8 1.544(10) . . no
C9 C10 1.539(9) . . no
C11 C12 1.524(10) . . no
C13 C14 1.499(7) . . no
C15 C16 1.541(9) . . no
C17 C18 1.518(9) . . no
C19 C20 1.517(6) . . no
C23 C24 1.409(11) . . no
C25 C26 1.548(7) . . no
C27 C28 1.521(8) . . no
C29 C30 1.535(6) . . no

loop_
_geom_torsion_atom_site_label_1
_geom_torsion_atom_site_label_2
_geom_torsion_atom_site_label_3
_geom_torsion_atom_site_label_4
_geom_torsion
_geom_torsion_site_symmetry_1
_geom_torsion_site_symmetry_2
_geom_torsion_site_symmetry_3
_geom_torsion_site_symmetry_4
_geom_torsion_publ_flag
Cr3 Cr1 Cr2 Cr5 107.05(4) . . . . no
Cr3 Cr1 Cr2 S1 -67.28(5) . . . . no
Cr3 Cr1 Cr2 S2 173.10(6) . . . . no
Cr3 Cr1 Cr2 S5 3.71(6) . . . . no
Cr3 Cr1 Cr2 P2 -127.82(8) . . . . no
Cr3 Cr1 Cr2 S6 105.72(6) . . . 2_565 no
Cr4 Cr1 Cr2 Cr3 -53.09(4) . . . . no
Cr4 Cr1 Cr2 Cr5 53.96(4) . . . . no
Cr4 Cr1 Cr2 S1 -120.37(6) . . . . no
Cr4 Cr1 Cr2 S2 120.01(6) . . . . no
Cr4 Cr1 Cr2 S5 -49.39(6) . . . . no
Cr4 Cr1 Cr2 P2 179.09(7) . . . . no
Cr4 Cr1 Cr2 S6 52.63(6) . . . 2_565 no
Cr5 Cr1 Cr2 Cr3 -107.05(4) . . . . no
Cr5 Cr1 Cr2 S1 -174.33(6) . . . . no
Cr5 Cr1 Cr2 S2 66.05(5) . . . . no
Cr5 Cr1 Cr2 S5 -103.35(6) . . . . no
Cr5 Cr1 Cr2 P2 125.13(8) . . . . no
Cr5 Cr1 Cr2 S6 -1.33(5) . . . 2_565 no
S1 Cr1 Cr2 Cr3 67.28(5) . . . . no
S1 Cr1 Cr2 Cr5 174.33(6) . . . . no
S1 Cr1 Cr2 S2 -119.62(6) . . . . no
S1 Cr1 Cr2 S5 70.99(7) . . . . no
S1 Cr1 Cr2 P2 -60.54(8) . . . . no
S1 Cr1 Cr2 S6 173.00(7) . . . 2_565 no
S2 Cr1 Cr2 Cr3 -173.10(6) . . . . no
S2 Cr1 Cr2 Cr5 -66.05(5) . . . . no
S2 Cr1 Cr2 S1 119.62(6) . . . . no
S2 Cr1 Cr2 S5 -169.39(7) . . . . no
S2 Cr1 Cr2 P2 59.08(8) . . . . no
S2 Cr1 Cr2 S6 -67.38(6) . . . 2_565 no
S3 Cr1 Cr2 Cr3 -2.34(6) . . . . no
S3 Cr1 Cr2 Cr5 104.72(6) . . . . no
S3 Cr1 Cr2 S1 -69.62(6) . . . . no
S3 Cr1 Cr2 S2 170.76(7) . . . . no
S3 Cr1 Cr2 S5 1.37(8) . . . . no
S3 Cr1 Cr2 P2 -130.16(8) . . . . no
S3 Cr1 Cr2 S6 103.38(7) . . . 2_565 no
S4 Cr1 Cr2 Cr3 -103.86(6) . . . . no
S4 Cr1 Cr2 Cr5 3.19(5) . . . . no
S4 Cr1 Cr2 S1 -171.14(7) . . . . no
S4 Cr1 Cr2 S2 69.24(6) . . . . no
S4 Cr1 Cr2 S5 -100.16(7) . . . . no
S4 Cr1 Cr2 P2 128.32(8) . . . . no
S4 Cr1 Cr2 S6 1.86(7) . . . 2_565 no
P1 Cr1 Cr2 Cr3 126.22(8) . . . . no
P1 Cr1 Cr2 Cr5 -126.73(8) . . . . no
P1 Cr1 Cr2 S1 58.94(8) . . . . no
P1 Cr1 Cr2 S2 -60.68(8) . . . . no
P1 Cr1 Cr2 S5 129.93(8) . . . . no
P1 Cr1 Cr2 P2 -1.60(12) . . . . no
P1 Cr1 Cr2 S6 -128.06(8) . . . 2_565 no
Cr2 Cr1 Cr3 Cr4 -109.82(4) . . . . no
Cr2 Cr1 Cr3 S1 66.79(5) . . . . no
Cr2 Cr1 Cr3 S3 -177.44(6) . . . . no
Cr2 Cr1 Cr3 S5 -3.68(6) . . . . no
Cr2 Cr1 Cr3 S7 -106.97(6) . . . . no
Cr2 Cr1 Cr3 P3 122.66(7) . . . . no
Cr4 Cr1 Cr3 Cr2 109.82(4) . . . . no
Cr4 Cr1 Cr3 S1 176.61(5) . . . . no
Cr4 Cr1 Cr3 S3 -67.62(5) . . . . no
Cr4 Cr1 Cr3 S5 106.14(6) . . . . no
Cr4 Cr1 Cr3 S7 2.85(5) . . . . no
Cr4 Cr1 Cr3 P3 -127.52(7) . . . . no
Cr5 Cr1 Cr3 Cr2 56.30(4) . . . . no
Cr5 Cr1 Cr3 Cr4 -53.52(4) . . . . no
Cr5 Cr1 Cr3 S1 123.10(5) . . . . no
Cr5 Cr1 Cr3 S3 -121.14(6) . . . . no
Cr5 Cr1 Cr3 S5 52.62(6) . . . . no
Cr5 Cr1 Cr3 S7 -50.66(6) . . . . no
Cr5 Cr1 Cr3 P3 178.96(7) . . . . no
S1 Cr1 Cr3 Cr2 -66.79(5) . . . . no
S1 Cr1 Cr3 Cr4 -176.61(5) . . . . no
S1 Cr1 Cr3 S3 115.77(6) . . . . no
S1 Cr1 Cr3 S5 -70.47(6) . . . . no
S1 Cr1 Cr3 S7 -173.76(6) . . . . no
S1 Cr1 Cr3 P3 55.87(7) . . . . no
S2 Cr1 Cr3 Cr2 6.31(5) . . . . no
S2 Cr1 Cr3 Cr4 -103.51(6) . . . . no
S2 Cr1 Cr3 S1 73.10(6) . . . . no
S2 Cr1 Cr3 S3 -171.13(7) . . . . no
S2 Cr1 Cr3 S5 2.63(7) . . . . no
S2 Cr1 Cr3 S7 -100.65(6) . . . . no
S2 Cr1 Cr3 P3 128.97(7) . . . . no
S3 Cr1 Cr3 Cr2 177.44(6) . . . . no
S3 Cr1 Cr3 Cr4 67.62(5) . . . . no
S3 Cr1 Cr3 S1 -115.77(6) . . . . no
S3 Cr1 Cr3 S5 173.76(7) . . . . no
S3 Cr1 Cr3 S7 70.47(6) . . . . no
S3 Cr1 Cr3 P3 -59.90(7) . . . . no
S4 Cr1 Cr3 Cr2 106.30(6) . . . . no
S4 Cr1 Cr3 Cr4 -3.53(5) . . . . no
S4 Cr1 Cr3 S1 173.09(6) . . . . no
S4 Cr1 Cr3 S3 -71.14(6) . . . . no
S4 Cr1 Cr3 S5 102.62(6) . . . . no
S4 Cr1 Cr3 S7 -0.67(7) . . . . no
S4 Cr1 Cr3 P3 -131.04(7) . . . . no
P1 Cr1 Cr3 Cr2 -123.91(7) . . . . no
P1 Cr1 Cr3 Cr4 126.27(7) . . . . no
P1 Cr1 Cr3 S1 -57.12(8) . . . . no
P1 Cr1 Cr3 S3 58.65(8) . . . . no
P1 Cr1 Cr3 S5 -127.59(7) . . . . no
P1 Cr1 Cr3 S7 129.12(7) . . . . no
P1 Cr1 Cr3 P3 -1.25(10) . . . . no
Cr2 Cr1 Cr4 Cr3 53.77(4) . . . . no
Cr2 Cr1 Cr4 Cr5 -55.63(5) . . . . no
Cr2 Cr1 Cr4 S3 121.68(6) . . . . no
Cr2 Cr1 Cr4 S4 -122.35(5) . . . . no
Cr2 Cr1 Cr4 S7 50.94(6) . . . . no
Cr2 Cr1 Cr4 S8 -52.75(7) . . . . no
Cr2 Cr1 Cr4 P4 177.28(8) . . . . no
Cr3 Cr1 Cr4 Cr5 -109.40(5) . . . . no
Cr3 Cr1 Cr4 S3 67.92(6) . . . . no
Cr3 Cr1 Cr4 S4 -176.11(5) . . . . no
Cr3 Cr1 Cr4 S7 -2.83(5) . . . . no
Cr3 Cr1 Cr4 S8 -106.51(7) . . . . no
Cr3 Cr1 Cr4 P4 123.52(8) . . . . no
Cr5 Cr1 Cr4 Cr3 109.40(5) . . . . no
Cr5 Cr1 Cr4 S3 177.31(7) . . . . no
Cr5 Cr1 Cr4 S4 -66.71(5) . . . . no
Cr5 Cr1 Cr4 S7 106.58(6) . . . . no
Cr5 Cr1 Cr4 S8 2.89(6) . . . . no
Cr5 Cr1 Cr4 P4 -127.09(9) . . . . no
S1 Cr1 Cr4 Cr3 3.05(5) . . . . no
S1 Cr1 Cr4 Cr5 -106.35(6) . . . . no
S1 Cr1 Cr4 S3 70.96(7) . . . . no
S1 Cr1 Cr4 S4 -173.06(6) . . . . no
S1 Cr1 Cr4 S7 0.23(7) . . . . no
S1 Cr1 Cr4 S8 -103.46(7) . . . . no
S1 Cr1 Cr4 P4 126.57(8) . . . . no
S2 Cr1 Cr4 Cr3 105.52(6) . . . . no
S2 Cr1 Cr4 Cr5 -3.88(6) . . . . no
S2 Cr1 Cr4 S3 173.43(8) . . . . no
S2 Cr1 Cr4 S4 -70.60(7) . . . . no
S2 Cr1 Cr4 S7 102.69(7) . . . . no
S2 Cr1 Cr4 S8 -1.00(9) . . . . no
S2 Cr1 Cr4 P4 -130.97(8) . . . . no
S3 Cr1 Cr4 Cr3 -67.92(6) . . . . no
S3 Cr1 Cr4 Cr5 -177.31(7) . . . . no
S3 Cr1 Cr4 S4 115.97(7) . . . . no
S3 Cr1 Cr4 S7 -70.74(7) . . . . no
S3 Cr1 Cr4 S8 -174.43(8) . . . . no
S3 Cr1 Cr4 P4 55.60(9) . . . . no
S4 Cr1 Cr4 Cr3 176.11(5) . . . . no
S4 Cr1 Cr4 Cr5 66.71(5) . . . . no
S4 Cr1 Cr4 S3 -115.97(7) . . . . no
S4 Cr1 Cr4 S7 173.29(6) . . . . no
S4 Cr1 Cr4 S8 69.60(7) . . . . no
S4 Cr1 Cr4 P4 -60.37(8) . . . . no
P1 Cr1 Cr4 Cr3 -125.52(9) . . . . no
P1 Cr1 Cr4 Cr5 125.08(9) . . . . no
P1 Cr1 Cr4 S3 -57.61(9) . . . . no
P1 Cr1 Cr4 S4 58.37(9) . . . . no
P1 Cr1 Cr4 S7 -128.35(9) . . . . no
P1 Cr1 Cr4 S8 127.97(9) . . . . no
P1 Cr1 Cr4 P4 -2.01(13) . . . . no
Cr2 Cr1 Cr5 Cr4 108.40(5) . . . . no
Cr2 Cr1 Cr5 S2 -67.27(6) . . . . no
Cr2 Cr1 Cr5 S4 176.49(6) . . . . no
Cr2 Cr1 Cr5 S8 105.51(7) . . . . no
Cr2 Cr1 Cr5 P5 -126.84(7) . . . . no
Cr2 Cr1 Cr5 S6 1.32(5) . . . 2_565 no
Cr3 Cr1 Cr5 Cr2 -55.08(4) . . . . no
Cr3 Cr1 Cr5 Cr4 53.32(4) . . . . no
Cr3 Cr1 Cr5 S2 -122.36(6) . . . . no
Cr3 Cr1 Cr5 S4 121.40(5) . . . . no
Cr3 Cr1 Cr5 S8 50.43(7) . . . . no
Cr3 Cr1 Cr5 P5 178.08(7) . . . . no
Cr3 Cr1 Cr5 S6 -53.76(6) . . . 2_565 no
Cr4 Cr1 Cr5 Cr2 -108.40(5) . . . . no
Cr4 Cr1 Cr5 S2 -175.68(7) . . . . no
Cr4 Cr1 Cr5 S4 68.08(5) . . . . no
Cr4 Cr1 Cr5 S8 -2.89(6) . . . . no
Cr4 Cr1 Cr5 P5 124.76(8) . . . . no
Cr4 Cr1 Cr5 S6 -107.08(6) . . . 2_565 no
S1 Cr1 Cr5 Cr2 -5.16(5) . . . . no
S1 Cr1 Cr5 Cr4 103.25(6) . . . . no
S1 Cr1 Cr5 S2 -72.43(7) . . . . no
S1 Cr1 Cr5 S4 171.33(7) . . . . no
S1 Cr1 Cr5 S8 100.35(7) . . . . no
S1 Cr1 Cr5 P5 -132.00(7) . . . . no
S1 Cr1 Cr5 S6 -3.84(7) . . . 2_565 no
S2 Cr1 Cr5 Cr2 67.27(6) . . . . no
S2 Cr1 Cr5 Cr4 175.68(7) . . . . no
S2 Cr1 Cr5 S4 -116.24(7) . . . . no
S2 Cr1 Cr5 S8 172.78(8) . . . . no
S2 Cr1 Cr5 P5 -59.57(8) . . . . no
S2 Cr1 Cr5 S6 68.60(7) . . . 2_565 no
S3 Cr1 Cr5 Cr2 -105.97(7) . . . . no
S3 Cr1 Cr5 Cr4 2.43(6) . . . . no
S3 Cr1 Cr5 S2 -173.25(8) . . . . no
S3 Cr1 Cr5 S4 70.51(7) . . . . no
S3 Cr1 Cr5 S8 -0.46(9) . . . . no
S3 Cr1 Cr5 P5 127.19(8) . . . . no
S3 Cr1 Cr5 S6 -104.65(7) . . . 2_565 no
S4 Cr1 Cr5 Cr2 -176.49(6) . . . . no
S4 Cr1 Cr5 Cr4 -68.08(5) . . . . no
S4 Cr1 Cr5 S2 116.24(7) . . . . no
S4 Cr1 Cr5 S8 -70.98(7) . . . . no
S4 Cr1 Cr5 P5 56.68(8) . . . . no
S4 Cr1 Cr5 S6 -175.16(7) . . . 2_565 no
P1 Cr1 Cr5 Cr2 125.13(7) . . . . no
P1 Cr1 Cr5 Cr4 -126.47(8) . . . . no
P1 Cr1 Cr5 S2 57.86(8) . . . . no
P1 Cr1 Cr5 S4 -58.39(8) . . . . no
P1 Cr1 Cr5 S8 -129.36(8) . . . . no
P1 Cr1 Cr5 P5 -1.71(10) . . . . no
P1 Cr1 Cr5 S6 126.45(8) . . . 2_565 no
Cr2 Cr1 S1 Cr3 -73.47(5) . . . . no
Cr3 Cr1 S1 Cr2 73.47(5) . . . . no
Cr4 Cr1 S1 Cr2 70.33(5) . . . . no
Cr4 Cr1 S1 Cr3 -3.14(5) . . . . no
Cr5 Cr1 S1 Cr2 5.46(5) . . . . no
Cr5 Cr1 S1 Cr3 -68.01(5) . . . . no
S2 Cr1 S1 Cr2 -46.23(5) . . . . no
S2 Cr1 S1 Cr3 -119.71(5) . . . . no
S3 Cr1 S1 Cr2 121.68(5) . . . . no
S3 Cr1 S1 Cr3 48.21(5) . . . . no
P1 Cr1 S1 Cr2 -142.23(5) . . . . no
P1 Cr1 S1 Cr3 144.29(5) . . . . no
Cr2 Cr1 S2 Cr5 74.97(5) . . . . no
Cr3 Cr1 S2 Cr2 -6.52(5) . . . . no
Cr3 Cr1 S2 Cr5 68.46(6) . . . . no
Cr4 Cr1 S2 Cr2 -70.95(6) . . . . no
Cr4 Cr1 S2 Cr5 4.02(6) . . . . no
Cr5 Cr1 S2 Cr2 -74.97(5) . . . . no
S1 Cr1 S2 Cr2 45.60(5) . . . . no
S1 Cr1 S2 Cr5 120.58(6) . . . . no
S4 Cr1 S2 Cr2 -122.34(5) . . . . no
S4 Cr1 S2 Cr5 -47.37(5) . . . . no
P1 Cr1 S2 Cr2 141.43(6) . . . . no
P1 Cr1 S2 Cr5 -143.60(6) . . . . no
Cr2 Cr1 S3 Cr3 2.42(6) . . . . no
Cr2 Cr1 S3 Cr4 -69.61(6) . . . . no
Cr3 Cr1 S3 Cr4 -72.03(5) . . . . no
Cr4 Cr1 S3 Cr3 72.03(5) . . . . no
Cr5 Cr1 S3 Cr3 69.52(6) . . . . no
Cr5 Cr1 S3 Cr4 -2.51(6) . . . . no
S1 Cr1 S3 Cr3 -47.97(5) . . . . no
S1 Cr1 S3 Cr4 -120.00(6) . . . . no
S4 Cr1 S3 Cr3 120.15(5) . . . . no
S4 Cr1 S3 Cr4 48.12(5) . . . . no
P1 Cr1 S3 Cr3 -143.56(6) . . . . no
P1 Cr1 S3 Cr4 144.42(6) . . . . no
Cr2 Cr1 S4 Cr4 69.24(5) . . . . no
Cr2 Cr1 S4 Cr5 -3.38(6) . . . . no
Cr3 Cr1 S4 Cr4 3.62(5) . . . . no
Cr3 Cr1 S4 Cr5 -69.00(5) . . . . no
Cr4 Cr1 S4 Cr5 -72.62(5) . . . . no
Cr5 Cr1 S4 Cr4 72.62(5) . . . . no
S2 Cr1 S4 Cr4 120.22(5) . . . . no
S2 Cr1 S4 Cr5 47.59(5) . . . . no
S3 Cr1 S4 Cr4 -47.96(5) . . . . no
S3 Cr1 S4 Cr5 -120.58(5) . . . . no
P1 Cr1 S4 Cr4 -144.06(5) . . . . no
P1 Cr1 S4 Cr5 143.32(6) . . . . no
Cr2 Cr1 P1 C1 -177.38(18) . . . . no
Cr2 Cr1 P1 C3 60.7(2) . . . . no
Cr2 Cr1 P1 C5 -57.27(18) . . . . no
Cr3 Cr1 P1 C1 -88.25(19) . . . . no
Cr3 Cr1 P1 C3 149.84(17) . . . . no
Cr3 Cr1 P1 C5 31.86(17) . . . . no
Cr4 Cr1 P1 C1 1.6(2) . . . . no
Cr4 Cr1 P1 C3 -120.29(18) . . . . no
Cr4 Cr1 P1 C5 121.73(16) . . . . no
Cr5 Cr1 P1 C1 91.44(19) . . . . no
Cr5 Cr1 P1 C3 -30.5(2) . . . . no
Cr5 Cr1 P1 C5 -148.44(16) . . . . no
S1 Cr1 P1 C1 -132.36(18) . . . . no
S1 Cr1 P1 C3 105.74(18) . . . . no
S1 Cr1 P1 C5 -12.24(16) . . . . no
S2 Cr1 P1 C1 135.91(18) . . . . no
S2 Cr1 P1 C3 14.00(18) . . . . no
S2 Cr1 P1 C5 -103.98(16) . . . . no
S3 Cr1 P1 C1 -42.93(19) . . . . no
S3 Cr1 P1 C3 -164.84(18) . . . . no
S3 Cr1 P1 C5 77.18(16) . . . . no
S4 Cr1 P1 C1 46.81(19) . . . . no
S4 Cr1 P1 C3 -75.10(18) . . . . no
S4 Cr1 P1 C5 166.92(16) . . . . no
Cr1 Cr2 Cr3 Cr4 55.37(4) . . . . no
Cr1 Cr2 Cr3 S1 -66.42(6) . . . . no
Cr1 Cr2 Cr3 S3 2.33(5) . . . . no
Cr1 Cr2 Cr3 S5 176.00(6) . . . . no
Cr1 Cr2 Cr3 S7 107.83(7) . . . . no
Cr1 Cr2 Cr3 P3 -119.85(7) . . . . no
Cr5 Cr2 Cr3 Cr1 -56.12(4) . . . . no
Cr5 Cr2 Cr3 Cr4 -0.75(4) . . . . no
Cr5 Cr2 Cr3 S1 -122.54(6) . . . . no
Cr5 Cr2 Cr3 S3 -53.79(6) . . . . no
Cr5 Cr2 Cr3 S5 119.89(6) . . . . no
Cr5 Cr2 Cr3 S7 51.72(7) . . . . no
Cr5 Cr2 Cr3 P3 -175.97(7) . . . . no
S1 Cr2 Cr3 Cr1 66.42(6) . . . . no
S1 Cr2 Cr3 Cr4 121.79(6) . . . . no
S1 Cr2 Cr3 S3 68.75(7) . . . . no
S1 Cr2 Cr3 S5 -117.57(7) . . . . no
S1 Cr2 Cr3 S7 174.26(8) . . . . no
S1 Cr2 Cr3 P3 -53.43(8) . . . . no
S2 Cr2 Cr3 Cr1 -6.33(5) . . . . no
S2 Cr2 Cr3 Cr4 49.04(6) . . . . no
S2 Cr2 Cr3 S1 -72.75(7) . . . . no
S2 Cr2 Cr3 S3 -4.00(7) . . . . no
S2 Cr2 Cr3 S5 169.68(7) . . . . no
S2 Cr2 Cr3 S7 101.51(7) . . . . no
S2 Cr2 Cr3 P3 -126.18(7) . . . . no
S5 Cr2 Cr3 Cr1 -176.00(6) . . . . no
S5 Cr2 Cr3 Cr4 -120.64(6) . . . . no
S5 Cr2 Cr3 S1 117.57(7) . . . . no
S5 Cr2 Cr3 S3 -173.68(7) . . . . no
S5 Cr2 Cr3 S7 -68.17(7) . . . . no
S5 Cr2 Cr3 P3 64.14(8) . . . . no
P2 Cr2 Cr3 Cr1 116.72(7) . . . . no
P2 Cr2 Cr3 Cr4 172.09(7) . . . . no
P2 Cr2 Cr3 S1 50.30(8) . . . . no
P2 Cr2 Cr3 S3 119.05(8) . . . . no
P2 Cr2 Cr3 S5 -67.28(8) . . . . no
P2 Cr2 Cr3 S7 -135.45(8) . . . . no
P2 Cr2 Cr3 P3 -3.13(10) . . . . no
S6 Cr2 Cr3 Cr1 -106.22(7) 2_565 . . . no
S6 Cr2 Cr3 Cr4 -50.85(7) 2_565 . . . no
S6 Cr2 Cr3 S1 -172.64(8) 2_565 . . . no
S6 Cr2 Cr3 S3 -103.89(7) 2_565 . . . no
S6 Cr2 Cr3 S5 69.79(7) 2_565 . . . no
S6 Cr2 Cr3 S7 1.62(9) 2_565 . . . no
S6 Cr2 Cr3 P3 133.93(8) 2_565 . . . no
Cr1 Cr2 Cr5 Cr4 -55.82(4) . . . . no
Cr1 Cr2 Cr5 S2 66.64(5) . . . . no
Cr1 Cr2 Cr5 S4 -3.18(5) . . . . no
Cr1 Cr2 Cr5 S8 -107.07(6) . . . . no
Cr1 Cr2 Cr5 P5 124.55(7) . . . . no
Cr1 Cr2 Cr5 S6 -178.53(6) . . . 2_565 no
Cr3 Cr2 Cr5 Cr1 56.57(4) . . . . no
Cr3 Cr2 Cr5 Cr4 0.75(4) . . . . no
Cr3 Cr2 Cr5 S2 123.21(5) . . . . no
Cr3 Cr2 Cr5 S4 53.39(6) . . . . no
Cr3 Cr2 Cr5 S8 -50.51(5) . . . . no
Cr3 Cr2 Cr5 P5 -178.88(7) . . . . no
Cr3 Cr2 Cr5 S6 -121.96(5) . . . 2_565 no
S1 Cr2 Cr5 Cr1 5.22(5) . . . . no
S1 Cr2 Cr5 Cr4 -50.61(6) . . . . no
S1 Cr2 Cr5 S2 71.86(6) . . . . no
S1 Cr2 Cr5 S4 2.04(7) . . . . no
S1 Cr2 Cr5 S8 -101.86(6) . . . . no
S1 Cr2 Cr5 P5 129.77(7) . . . . no
S1 Cr2 Cr5 S6 -173.31(7) . . . 2_565 no
S2 Cr2 Cr5 Cr1 -66.64(5) . . . . no
S2 Cr2 Cr5 Cr4 -122.47(5) . . . . no
S2 Cr2 Cr5 S4 -69.82(6) . . . . no
S2 Cr2 Cr5 S8 -173.72(6) . . . . no
S2 Cr2 Cr5 P5 57.91(7) . . . . no
S2 Cr2 Cr5 S6 114.83(6) . . . 2_565 no
S5 Cr2 Cr5 Cr1 108.27(5) . . . . no
S5 Cr2 Cr5 Cr4 52.45(5) . . . . no
S5 Cr2 Cr5 S2 174.91(6) . . . . no
S5 Cr2 Cr5 S4 105.09(6) . . . . no
S5 Cr2 Cr5 S8 1.20(7) . . . . no
S5 Cr2 Cr5 P5 -127.18(7) . . . . no
S5 Cr2 Cr5 S6 -70.26(6) . . . 2_565 no
P2 Cr2 Cr5 Cr1 -116.50(7) . . . . no
P2 Cr2 Cr5 Cr4 -172.33(6) . . . . no
P2 Cr2 Cr5 S2 -49.86(7) . . . . no
P2 Cr2 Cr5 S4 -119.68(7) . . . . no
P2 Cr2 Cr5 S8 136.42(7) . . . . no
P2 Cr2 Cr5 P5 8.05(10) . . . . no
P2 Cr2 Cr5 S6 64.97(7) . . . 2_565 no
S6 Cr2 Cr5 Cr1 178.53(6) 2_565 . . . no
S6 Cr2 Cr5 Cr4 122.71(5) 2_565 . . . no
S6 Cr2 Cr5 S2 -114.83(6) 2_565 . . . no
S6 Cr2 Cr5 S4 175.35(7) 2_565 . . . no
S6 Cr2 Cr5 S8 71.46(6) 2_565 . . . no
S6 Cr2 Cr5 P5 -56.92(7) 2_565 . . . no
Cr1 Cr2 S1 Cr3 75.04(5) . . . . no
Cr3 Cr2 S1 Cr1 -75.04(5) . . . . no
Cr5 Cr2 S1 Cr1 -5.47(5) . . . . no
Cr5 Cr2 S1 Cr3 69.56(6) . . . . no
S2 Cr2 S1 Cr1 45.79(5) . . . . no
S2 Cr2 S1 Cr3 120.83(6) . . . . no
S5 Cr2 S1 Cr1 -122.33(5) . . . . no
S5 Cr2 S1 Cr3 -47.29(6) . . . . no
P2 Cr2 S1 Cr1 137.10(6) . . . . no
P2 Cr2 S1 Cr3 -147.86(7) . . . . no
Cr1 Cr2 S2 Cr5 -75.20(5) . . . . no
Cr3 Cr2 S2 Cr1 6.70(5) . . . . no
Cr3 Cr2 S2 Cr5 -68.50(5) . . . . no
Cr5 Cr2 S2 Cr1 75.20(5) . . . . no
S1 Cr2 S2 Cr1 -46.05(5) . . . . no
S1 Cr2 S2 Cr5 -121.25(5) . . . . no
P2 Cr2 S2 Cr1 -137.90(5) . . . . no
P2 Cr2 S2 Cr5 146.90(5) . . . . no
S6 Cr2 S2 Cr1 123.33(5) 2_565 . . . no
S6 Cr2 S2 Cr5 48.13(5) 2_565 . . . no
Cr1 Cr2 S5 Cr3 -3.90(6) . . . . no
Cr1 Cr2 S5 Cr6 73.74(6) . . . . no
Cr3 Cr2 S5 Cr6 77.65(5) . . . . no
Cr5 Cr2 S5 Cr3 -71.19(5) . . . . no
Cr5 Cr2 S5 Cr6 6.46(5) . . . . no
S1 Cr2 S5 Cr3 47.62(5) . . . . no
S1 Cr2 S5 Cr6 125.27(5) . . . . no
P2 Cr2 S5 Cr3 139.58(6) . . . . no
P2 Cr2 S5 Cr6 -142.77(5) . . . . no
S6 Cr2 S5 Cr3 -121.70(6) 2_565 . . . no
S6 Cr2 S5 Cr6 -44.05(5) 2_565 . . . no
Cr1 Cr2 P2 C7 -100.5(2) . . . . no
Cr1 Cr2 P2 C9 21.5(3) . . . . no
Cr1 Cr2 P2 C11 145.6(2) . . . . no
Cr3 Cr2 P2 C7 173.5(2) . . . . no
Cr3 Cr2 P2 C9 -64.6(3) . . . . no
Cr3 Cr2 P2 C11 59.5(2) . . . . no
Cr5 Cr2 P2 C7 -16.6(2) . . . . no
Cr5 Cr2 P2 C9 105.4(3) . . . . no
Cr5 Cr2 P2 C11 -130.5(2) . . . . no
S1 Cr2 P2 C7 -146.6(2) . . . . no
S1 Cr2 P2 C9 -24.7(3) . . . . no
S1 Cr2 P2 C11 99.4(2) . . . . no
S2 Cr2 P2 C7 -55.4(2) . . . . no
S2 Cr2 P2 C9 66.5(3) . . . . no
S2 Cr2 P2 C11 -169.4(2) . . . . no
S5 Cr2 P2 C7 122.4(2) . . . . no
S5 Cr2 P2 C9 -115.6(3) . . . . no
S5 Cr2 P2 C11 8.5(2) . . . . no
S6 Cr2 P2 C7 32.2(2) 2_565 . . . no
S6 Cr2 P2 C9 154.1(3) 2_565 . . . no
S6 Cr2 P2 C11 -81.8(2) 2_565 . . . no
Cr1 Cr2 S6 Cr5 1.41(6) . . 2_565 . no
Cr1 Cr2 S6 Cr6 -75.45(6) . . 2_565 . no
Cr1 Cr2 S6 Cr6 -129.05(8) . . 2_565 2_565 no
Cr3 Cr2 S6 Cr5 69.35(6) . . 2_565 . no
Cr3 Cr2 S6 Cr6 -7.51(6) . . 2_565 . no
Cr3 Cr2 S6 Cr6 -61.11(10) . . 2_565 2_565 no
Cr5 Cr2 S6 Cr6 -76.86(5) . . 2_565 . no
Cr5 Cr2 S6 Cr6 -130.46(9) . . 2_565 2_565 no
S2 Cr2 S6 Cr5 -48.21(5) . . 2_565 . no
S2 Cr2 S6 Cr6 -125.07(6) . . 2_565 . no
S2 Cr2 S6 Cr6 -178.67(8) . . 2_565 2_565 no
S5 Cr2 S6 Cr5 120.44(5) . . 2_565 . no
S5 Cr2 S6 Cr6 43.57(5) . . 2_565 . no
S5 Cr2 S6 Cr6 -10.03(9) . . 2_565 2_565 no
P2 Cr2 S6 Cr5 -139.10(6) . . 2_565 . no
P2 Cr2 S6 Cr6 144.04(6) . . 2_565 . no
P2 Cr2 S6 Cr6 90.44(9) . . 2_565 2_565 no
Cr1 Cr3 Cr4 Cr5 55.52(4) . . . . no
Cr1 Cr3 Cr4 S3 -65.40(5) . . . . no
Cr1 Cr3 Cr4 S4 3.55(5) . . . . no
Cr1 Cr3 Cr4 S7 176.97(5) . . . . no
Cr1 Cr3 Cr4 S8 107.49(6) . . . . no
Cr1 Cr3 Cr4 P4 -123.47(7) . . . . no
Cr2 Cr3 Cr4 Cr1 -54.75(4) . . . . no
Cr2 Cr3 Cr4 Cr5 0.77(4) . . . . no
Cr2 Cr3 Cr4 S3 -120.16(5) . . . . no
Cr2 Cr3 Cr4 S4 -51.21(6) . . . . no
Cr2 Cr3 Cr4 S7 122.22(5) . . . . no
Cr2 Cr3 Cr4 S8 52.74(6) . . . . no
Cr2 Cr3 Cr4 P4 -178.22(6) . . . . no
S1 Cr3 Cr4 Cr1 -3.12(5) . . . . no
S1 Cr3 Cr4 Cr5 52.41(6) . . . . no
S1 Cr3 Cr4 S3 -68.52(6) . . . . no
S1 Cr3 Cr4 S4 0.43(7) . . . . no
S1 Cr3 Cr4 S7 173.85(6) . . . . no
S1 Cr3 Cr4 S8 104.37(6) . . . . no
S1 Cr3 Cr4 P4 -126.58(7) . . . . no
S3 Cr3 Cr4 Cr1 65.40(5) . . . . no
S3 Cr3 Cr4 Cr5 120.93(5) . . . . no
S3 Cr3 Cr4 S4 68.95(6) . . . . no
S3 Cr3 Cr4 S7 -117.63(6) . . . . no
S3 Cr3 Cr4 S8 172.89(7) . . . . no
S3 Cr3 Cr4 P4 -58.06(7) . . . . no
S5 Cr3 Cr4 Cr1 -106.88(6) . . . . no
S5 Cr3 Cr4 Cr5 -51.35(6) . . . . no
S5 Cr3 Cr4 S3 -172.28(7) . . . . no
S5 Cr3 Cr4 S4 -103.33(6) . . . . no
S5 Cr3 Cr4 S7 70.09(6) . . . . no
S5 Cr3 Cr4 S8 0.61(7) . . . . no
S5 Cr3 Cr4 P4 129.66(7) . . . . no
S7 Cr3 Cr4 Cr1 -176.97(5) . . . . no
S7 Cr3 Cr4 Cr5 -121.45(5) . . . . no
S7 Cr3 Cr4 S3 117.63(6) . . . . no
S7 Cr3 Cr4 S4 -173.42(6) . . . . no
S7 Cr3 Cr4 S8 -69.48(6) . . . . no
S7 Cr3 Cr4 P4 59.57(7) . . . . no
P3 Cr3 Cr4 Cr1 120.19(7) . . . . no
P3 Cr3 Cr4 Cr5 175.71(7) . . . . no
P3 Cr3 Cr4 S3 54.79(8) . . . . no
P3 Cr3 Cr4 S4 123.74(8) . . . . no
P3 Cr3 Cr4 S7 -62.84(8) . . . . no
P3 Cr3 Cr4 S8 -132.32(7) . . . . no
P3 Cr3 Cr4 P4 -3.28(10) . . . . no
Cr1 Cr3 S1 Cr2 -74.89(5) . . . . no
Cr2 Cr3 S1 Cr1 74.89(5) . . . . no
Cr4 Cr3 S1 Cr1 3.31(5) . . . . no
Cr4 Cr3 S1 Cr2 -71.58(6) . . . . no
S3 Cr3 S1 Cr1 -47.71(5) . . . . no
S3 Cr3 S1 Cr2 -122.60(6) . . . . no
S5 Cr3 S1 Cr1 122.09(6) . . . . no
S5 Cr3 S1 Cr2 47.20(6) . . . . no
P3 Cr3 S1 Cr1 -141.24(6) . . . . no
P3 Cr3 S1 Cr2 143.87(6) . . . . no
Cr1 Cr3 S3 Cr4 75.56(5) . . . . no
Cr2 Cr3 S3 Cr1 -2.46(6) . . . . no
Cr2 Cr3 S3 Cr4 73.10(5) . . . . no
Cr4 Cr3 S3 Cr1 -75.56(5) . . . . no
S1 Cr3 S3 Cr1 47.94(5) . . . . no
S1 Cr3 S3 Cr4 123.50(6) . . . . no
S7 Cr3 S3 Cr1 -123.29(6) . . . . no
S7 Cr3 S3 Cr4 -47.73(6) . . . . no
P3 Cr3 S3 Cr1 139.05(6) . . . . no
P3 Cr3 S3 Cr4 -145.39(6) . . . . no
Cr1 Cr3 S5 Cr2 3.86(6) . . . . no
Cr1 Cr3 S5 Cr6 -75.77(6) . . . . no
Cr2 Cr3 S5 Cr6 -79.63(5) . . . . no
Cr4 Cr3 S5 Cr2 72.44(6) . . . . no
Cr4 Cr3 S5 Cr6 -7.19(6) . . . . no
S1 Cr3 S5 Cr2 -47.09(6) . . . . no
S1 Cr3 S5 Cr6 -126.72(6) . . . . no
S7 Cr3 S5 Cr2 124.19(6) . . . . no
S7 Cr3 S5 Cr6 44.56(6) . . . . no
P3 Cr3 S5 Cr2 -138.32(6) . . . . no
P3 Cr3 S5 Cr6 142.05(6) . . . . no
Cr1 Cr3 S7 Cr4 -2.99(5) . . . . no
Cr1 Cr3 S7 Cr6 74.56(6) . . . . no
Cr2 Cr3 S7 Cr4 -71.72(6) . . . . no
Cr2 Cr3 S7 Cr6 5.83(7) . . . . no
Cr4 Cr3 S7 Cr6 77.55(5) . . . . no
S3 Cr3 S7 Cr4 47.73(5) . . . . no
S3 Cr3 S7 Cr6 125.27(6) . . . . no
S5 Cr3 S7 Cr4 -121.94(6) . . . . no
S5 Cr3 S7 Cr6 -44.40(6) . . . . no
P3 Cr3 S7 Cr4 141.48(6) . . . . no
P3 Cr3 S7 Cr6 -140.98(6) . . . . no
Cr1 Cr3 P3 C13 -109.59(16) . . . . no
Cr1 Cr3 P3 C15 4.7(2) . . . . no
Cr1 Cr3 P3 C17 128.8(2) . . . . no
Cr2 Cr3 P3 C13 -24.98(18) . . . . no
Cr2 Cr3 P3 C15 89.3(2) . . . . no
Cr2 Cr3 P3 C17 -146.6(2) . . . . no
Cr4 Cr3 P3 C13 161.91(15) . . . . no
Cr4 Cr3 P3 C15 -83.8(2) . . . . no
Cr4 Cr3 P3 C17 40.3(2) . . . . no
S1 Cr3 P3 C13 -66.57(16) . . . . no
S1 Cr3 P3 C15 47.7(2) . . . . no
S1 Cr3 P3 C17 171.8(2) . . . . no
S3 Cr3 P3 C13 -154.97(16) . . . . no
S3 Cr3 P3 C15 -40.7(2) . . . . no
S3 Cr3 P3 C17 83.4(2) . . . . no
S5 Cr3 P3 C13 23.61(16) . . . . no
S5 Cr3 P3 C15 137.9(2) . . . . no
S5 Cr3 P3 C17 -98.0(2) . . . . no
S7 Cr3 P3 C13 113.37(16) . . . . no
S7 Cr3 P3 C15 -132.3(2) . . . . no
S7 Cr3 P3 C17 -8.2(2) . . . . no
Cr1 Cr4 Cr5 Cr2 54.71(4) . . . . no
Cr1 Cr4 Cr5 S2 3.95(6) . . . . no
Cr1 Cr4 Cr5 S4 -65.66(5) . . . . no
Cr1 Cr4 Cr5 S8 176.89(7) . . . . no
Cr1 Cr4 Cr5 P5 -125.65(7) . . . . no
Cr1 Cr4 Cr5 S6 104.71(6) . . . 2_565 no
Cr3 Cr4 Cr5 Cr1 -55.46(4) . . . . no
Cr3 Cr4 Cr5 Cr2 -0.75(4) . . . . no
Cr3 Cr4 Cr5 S2 -51.51(7) . . . . no
Cr3 Cr4 Cr5 S4 -121.12(6) . . . . no
Cr3 Cr4 Cr5 S8 121.43(6) . . . . no
Cr3 Cr4 Cr5 P5 178.89(6) . . . . no
Cr3 Cr4 Cr5 S6 49.25(6) . . . 2_565 no
S3 Cr4 Cr5 Cr1 -2.45(6) . . . . no
S3 Cr4 Cr5 Cr2 52.25(7) . . . . no
S3 Cr4 Cr5 S2 1.50(9) . . . . no
S3 Cr4 Cr5 S4 -68.11(7) . . . . no
S3 Cr4 Cr5 S8 174.43(8) . . . . no
S3 Cr4 Cr5 P5 -128.11(8) . . . . no
S3 Cr4 Cr5 S6 102.26(7) . . . 2_565 no
S4 Cr4 Cr5 Cr1 65.66(5) . . . . no
S4 Cr4 Cr5 Cr2 120.36(5) . . . . no
S4 Cr4 Cr5 S2 69.61(7) . . . . no
S4 Cr4 Cr5 S8 -117.46(7) . . . . no
S4 Cr4 Cr5 P5 -60.00(7) . . . . no
S4 Cr4 Cr5 S6 170.37(7) . . . 2_565 no
S7 Cr4 Cr5 Cr1 -107.68(6) . . . . no
S7 Cr4 Cr5 Cr2 -52.97(6) . . . . no
S7 Cr4 Cr5 S2 -103.73(7) . . . . no
S7 Cr4 Cr5 S4 -173.34(7) . . . . no
S7 Cr4 Cr5 S8 69.20(7) . . . . no
S7 Cr4 Cr5 P5 126.67(7) . . . . no
S7 Cr4 Cr5 S6 -2.97(7) . . . 2_565 no
S8 Cr4 Cr5 Cr1 -176.89(7) . . . . no
S8 Cr4 Cr5 Cr2 -122.18(6) . . . . no
S8 Cr4 Cr5 S2 -172.94(8) . . . . no
S8 Cr4 Cr5 S4 117.46(7) . . . . no
S8 Cr4 Cr5 P5 57.46(8) . . . . no
S8 Cr4 Cr5 S6 -72.18(7) . . . 2_565 no
P4 Cr4 Cr5 Cr1 123.48(7) . . . . no
P4 Cr4 Cr5 Cr2 178.19(7) . . . . no
P4 Cr4 Cr5 S2 127.43(8) . . . . no
P4 Cr4 Cr5 S4 57.83(8) . . . . no
P4 Cr4 Cr5 S8 -59.63(8) . . . . no
P4 Cr4 Cr5 P5 -2.17(10) . . . . no
P4 Cr4 Cr5 S6 -131.81(7) . . . 2_565 no
Cr1 Cr4 S3 Cr3 -75.28(5) . . . . no
Cr3 Cr4 S3 Cr1 75.28(5) . . . . no
Cr5 Cr4 S3 Cr1 2.61(6) . . . . no
Cr5 Cr4 S3 Cr3 -72.67(6) . . . . no
S4 Cr4 S3 Cr1 -47.59(5) . . . . no
S4 Cr4 S3 Cr3 -122.87(5) . . . . no
S7 Cr4 S3 Cr1 122.68(6) . . . . no
S7 Cr4 S3 Cr3 47.41(5) . . . . no
P4 Cr4 S3 Cr1 -142.97(6) . . . . no
P4 Cr4 S3 Cr3 141.75(6) . . . . no
Cr1 Cr4 S4 Cr5 75.88(5) . . . . no
Cr3 Cr4 S4 Cr1 -3.78(5) . . . . no
Cr3 Cr4 S4 Cr5 72.11(5) . . . . no
Cr5 Cr4 S4 Cr1 -75.88(5) . . . . no
S3 Cr4 S4 Cr1 47.59(5) . . . . no
S3 Cr4 S4 Cr5 123.48(6) . . . . no
S8 Cr4 S4 Cr1 -123.20(5) . . . . no
S8 Cr4 S4 Cr5 -47.31(5) . . . . no
P4 Cr4 S4 Cr1 140.47(5) . . . . no
P4 Cr4 S4 Cr5 -143.65(6) . . . . no
Cr1 Cr4 S7 Cr3 2.97(5) . . . . no
Cr1 Cr4 S7 Cr6 -75.48(5) . . . . no
Cr3 Cr4 S7 Cr6 -78.45(5) . . . . no
Cr5 Cr4 S7 Cr3 72.03(5) . . . . no
Cr5 Cr4 S7 Cr6 -6.42(6) . . . . no
S3 Cr4 S7 Cr3 -47.84(5) . . . . no
S3 Cr4 S7 Cr6 -126.29(5) . . . . no
S8 Cr4 S7 Cr3 122.79(5) . . . . no
S8 Cr4 S7 Cr6 44.35(5) . . . . no
P4 Cr4 S7 Cr3 -140.96(5) . . . . no
P4 Cr4 S7 Cr6 140.59(6) . . . . no
Cr1 Cr4 S8 Cr5 -3.05(7) . . . . no
Cr1 Cr4 S8 Cr6 75.43(6) . . . . no
Cr3 Cr4 S8 Cr5 -71.93(6) . . . . no
Cr3 Cr4 S8 Cr6 6.54(6) . . . . no
Cr5 Cr4 S8 Cr6 78.48(5) . . . . no
S4 Cr4 S8 Cr5 47.26(5) . . . . no
S4 Cr4 S8 Cr6 125.74(5) . . . . no
S7 Cr4 S8 Cr5 -123.03(6) . . . . no
S7 Cr4 S8 Cr6 -44.55(5) . . . . no
P4 Cr4 S8 Cr5 142.76(7) . . . . no
P4 Cr4 S8 Cr6 -138.76(6) . . . . no
Cr1 Cr4 P4 C19 37.5(2) . . . . no
Cr1 Cr4 P4 C23 151.1(3) . . . . no
Cr3 Cr4 P4 C19 125.5(2) . . . . no
Cr3 Cr4 P4 C23 -120.9(3) . . . . no
Cr5 Cr4 P4 C19 -53.0(2) . . . . no
Cr5 Cr4 P4 C23 60.5(3) . . . . no
S3 Cr4 P4 C19 80.2(2) . . . . no
S3 Cr4 P4 C23 -166.2(3) . . . . no
S4 Cr4 P4 C19 -8.3(2) . . . . no
S4 Cr4 P4 C23 105.3(3) . . . . no
S7 Cr4 P4 C19 171.4(2) . . . . no
S7 Cr4 P4 C23 -75.0(3) . . . . no
S8 Cr4 P4 C19 -99.0(2) . . . . no
S8 Cr4 P4 C23 14.6(3) . . . . no
Cr1 Cr5 S2 Cr2 73.81(5) . . . . no
Cr2 Cr5 S2 Cr1 -73.81(5) . . . . no
Cr4 Cr5 S2 Cr1 -4.19(6) . . . . no
Cr4 Cr5 S2 Cr2 69.63(6) . . . . no
S4 Cr5 S2 Cr1 47.57(6) . . . . no
S4 Cr5 S2 Cr2 121.38(6) . . . . no
P5 Cr5 S2 Cr1 142.10(6) . . . . no
P5 Cr5 S2 Cr2 -144.09(6) . . . . no
S6 Cr5 S2 Cr1 -121.93(6) 2_565 . . . no
S6 Cr5 S2 Cr2 -48.11(5) 2_565 . . . no
Cr1 Cr5 S4 Cr4 -74.92(5) . . . . no
Cr2 Cr5 S4 Cr1 3.32(6) . . . . no
Cr2 Cr5 S4 Cr4 -71.60(5) . . . . no
Cr4 Cr5 S4 Cr1 74.92(5) . . . . no
S2 Cr5 S4 Cr1 -47.54(6) . . . . no
S2 Cr5 S4 Cr4 -122.46(6) . . . . no
S8 Cr5 S4 Cr1 122.35(6) . . . . no
S8 Cr5 S4 Cr4 47.43(6) . . . . no
P5 Cr5 S4 Cr1 -143.57(5) . . . . no
P5 Cr5 S4 Cr4 141.51(5) . . . . no
Cr1 Cr5 S8 Cr4 3.04(6) . . . . no
Cr1 Cr5 S8 Cr6 -74.80(6) . . . . no
Cr2 Cr5 S8 Cr4 70.00(6) . . . . no
Cr2 Cr5 S8 Cr6 -7.83(5) . . . . no
Cr4 Cr5 S8 Cr6 -77.84(5) . . . . no
S4 Cr5 S8 Cr4 -48.02(6) . . . . no
S4 Cr5 S8 Cr6 -125.86(6) . . . . no
P5 Cr5 S8 Cr4 -142.75(6) . . . . no
P5 Cr5 S8 Cr6 139.41(6) . . . . no
S6 Cr5 S8 Cr4 121.00(6) 2_565 . . . no
S6 Cr5 S8 Cr6 43.17(5) 2_565 . . . no
Cr1 Cr5 P5 C25 -118.99(18) . . . . no
Cr1 Cr5 P5 C27 3.36(19) . . . . no
Cr1 Cr5 P5 C29 125.02(15) . . . . no
Cr2 Cr5 P5 C25 150.79(17) . . . . no
Cr2 Cr5 P5 C27 -86.86(18) . . . . no
Cr2 Cr5 P5 C29 34.80(17) . . . . no
Cr4 Cr5 P5 C25 -28.69(19) . . . . no
Cr4 Cr5 P5 C27 93.67(17) . . . . no
Cr4 Cr5 P5 C29 -144.68(15) . . . . no
S2 Cr5 P5 C25 -164.47(18) . . . . no
S2 Cr5 P5 C27 -42.12(17) . . . . no
S2 Cr5 P5 C29 79.54(15) . . . . no
S4 Cr5 P5 C25 -75.39(18) . . . . no
S4 Cr5 P5 C27 46.97(17) . . . . no
S4 Cr5 P5 C29 168.62(15) . . . . no
S8 Cr5 P5 C25 15.84(18) . . . . no
S8 Cr5 P5 C27 138.20(17) . . . . no
S8 Cr5 P5 C29 -100.15(15) . . . . no
S6 Cr5 P5 C25 107.10(18) 2_565 . . . no
S6 Cr5 P5 C27 -130.55(17) 2_565 . . . no
S6 Cr5 P5 C29 -8.89(15) 2_565 . . . no
Cr1 Cr5 S6 Cr2 -1.39(5) . . 2_565 . no
Cr1 Cr5 S6 Cr6 77.35(5) . . 2_565 . no
Cr1 Cr5 S6 Cr6 131.90(8) . . 2_565 2_565 no
Cr2 Cr5 S6 Cr6 78.74(5) . . 2_565 . no
Cr2 Cr5 S6 Cr6 133.29(10) . . 2_565 2_565 no
Cr4 Cr5 S6 Cr2 -69.16(5) . . 2_565 . no
Cr4 Cr5 S6 Cr6 9.58(6) . . 2_565 . no
Cr4 Cr5 S6 Cr6 64.13(10) . . 2_565 2_565 no
S2 Cr5 S6 Cr2 48.62(5) . . 2_565 . no
S2 Cr5 S6 Cr6 127.36(6) . . 2_565 . no
S2 Cr5 S6 Cr6 -178.09(9) . . 2_565 2_565 no
S8 Cr5 S6 Cr2 -121.36(6) . . 2_565 . no
S8 Cr5 S6 Cr6 -42.62(6) . . 2_565 . no
S8 Cr5 S6 Cr6 11.93(10) . . 2_565 2_565 no
P5 Cr5 S6 Cr2 144.54(5) . . 2_565 . no
P5 Cr5 S6 Cr6 -136.72(5) . . 2_565 . no
P5 Cr5 S6 Cr6 -82.17(9) . . 2_565 2_565 no
S6 Cr6 S5 Cr2 144.47(5) . . . . no
S6 Cr6 S5 Cr3 -144.15(6) . . . . no
S7 Cr6 S5 Cr2 -115.21(5) . . . . no
S7 Cr6 S5 Cr3 -43.82(5) . . . . no
S8 Cr6 S5 Cr2 -36.46(15) . . . . no
S8 Cr6 S5 Cr3 34.92(15) . . . . no
S6 Cr6 S5 Cr2 42.97(5) 2_565 . . . no
S6 Cr6 S5 Cr3 114.35(5) 2_565 . . . no
S5 Cr6 S6 Cr2 -141.44(8) . . . 2_565 no
S5 Cr6 S6 Cr5 -36.69(10) . . . 2_565 no
S5 Cr6 S6 Cr6 -89.25(6) . . . 2_565 no
S7 Cr6 S6 Cr2 128.85(8) . . . 2_565 no
S7 Cr6 S6 Cr5 -126.40(9) . . . 2_565 no
S7 Cr6 S6 Cr6 -178.96(6) . . . 2_565 no
S8 Cr6 S6 Cr2 38.91(9) . . . 2_565 no
S8 Cr6 S6 Cr5 143.66(9) . . . 2_565 no
S8 Cr6 S6 Cr6 91.10(6) . . . 2_565 no
S6 Cr6 S6 Cr2 -52.19(10) 2_565 . . 2_565 no
S6 Cr6 S6 Cr5 52.56(11) 2_565 . . 2_565 no
S6 Cr6 S6 Cr6 0.00(7) 2_565 . . 2_565 no
S5 Cr6 S7 Cr3 43.88(6) . . . . no
S5 Cr6 S7 Cr4 114.76(5) . . . . no
S6 Cr6 S7 Cr3 145.45(6) . . . . no
S6 Cr6 S7 Cr4 -143.67(6) . . . . no
S8 Cr6 S7 Cr3 -114.78(6) . . . . no
S8 Cr6 S7 Cr4 -43.90(5) . . . . no
S6 Cr6 S7 Cr3 -31.88(18) 2_565 . . . no
S6 Cr6 S7 Cr4 39.00(17) 2_565 . . . no
S5 Cr6 S8 Cr4 -34.56(15) . . . . no
S5 Cr6 S8 Cr5 36.96(15) . . . . no
S6 Cr6 S8 Cr4 144.52(5) . . . . no
S6 Cr6 S8 Cr5 -143.97(5) . . . . no
S7 Cr6 S8 Cr4 44.08(5) . . . . no
S7 Cr6 S8 Cr5 115.60(5) . . . . no
S6 Cr6 S8 Cr4 -113.58(5) 2_565 . . . no
S6 Cr6 S8 Cr5 -42.06(5) 2_565 . . . no
S5 Cr6 S6 Cr2 -43.02(5) . . 2_565 . no
S5 Cr6 S6 Cr5 -116.53(5) . . 2_565 . no
S5 Cr6 S6 Cr6 101.43(6) . . 2_565 2_565 no
S6 Cr6 S6 Cr2 -144.45(6) . . 2_565 . no
S6 Cr6 S6 Cr5 142.04(6) . . 2_565 . no
S6 Cr6 S6 Cr6 0.00(7) . . 2_565 2_565 no
S7 Cr6 S6 Cr2 32.87(18) . . 2_565 . no
S7 Cr6 S6 Cr5 -40.64(17) . . 2_565 . no
S7 Cr6 S6 Cr6 177.32(16) . . 2_565 2_565 no
S8 Cr6 S6 Cr2 115.60(5) . . 2_565 . no
S8 Cr6 S6 Cr5 42.09(5) . . 2_565 . no
S8 Cr6 S6 Cr6 -99.96(6) . . 2_565 2_565 no
Cr1 P1 C1 C2 -178.4(3) . . . . no
C3 P1 C1 C2 -50.6(4) . . . . no
C5 P1 C1 C2 54.5(4) . . . . no
Cr1 P1 C3 C4 67.8(3) . . . . no
C1 P1 C3 C4 -59.8(3) . . . . no
C5 P1 C3 C4 -166.2(3) . . . . no
Cr1 P1 C5 C6 -64.7(4) . . . . no
C1 P1 C5 C6 61.9(4) . . . . no
C3 P1 C5 C6 169.5(4) . . . . no
Cr2 P2 C7 C8 172.2(5) . . . . no
C9 P2 C7 C8 42.7(6) . . . . no
C11 P2 C7 C8 -65.7(6) . . . . no
Cr2 P2 C9 C10 -59.0(5) . . . . no
C7 P2 C9 C10 65.4(5) . . . . no
C11 P2 C9 C10 171.9(4) . . . . no
Cr2 P2 C11 C12 -74.1(4) . . . . no
C7 P2 C11 C12 166.8(4) . . . . no
C9 P2 C11 C12 57.4(4) . . . . no
Cr3 P3 C13 C14 -78.8(4) . . . . no
C15 P3 C13 C14 157.9(4) . . . . no
C17 P3 C13 C14 49.7(5) . . . . no
Cr3 P3 C15 C16 177.9(3) . . . . no
C13 P3 C15 C16 -59.1(4) . . . . no
C17 P3 C15 C16 48.0(5) . . . . no
Cr3 P3 C17 C18 -68.7(4) . . . . no
C13 P3 C17 C18 164.0(4) . . . . no
C15 P3 C17 C18 60.3(5) . . . . no
Cr4 P4 C19 C20 -68.6(4) . . . . no
C23 P4 C19 C20 168.0(4) . . . . no
Cr4 P4 C23 C24 69.4(5) . . . . no
C19 P4 C23 C24 -166.1(5) . . . . no
Cr5 P5 C25 C26 66.8(4) . . . . no
C27 P5 C25 C26 -61.0(4) . . . . no
C29 P5 C25 C26 -169.7(4) . . . . no
Cr5 P5 C27 C28 176.0(3) . . . . no
C25 P5 C27 C28 -55.8(4) . . . . no
C29 P5 C27 C28 49.5(4) . . . . no
Cr5 P5 C29 C30 -68.0(4) . . . . no
C25 P5 C29 C30 167.4(4) . . . . no
C27 P5 C29 C30 59.1(4) . . . . no
